data_7212651
loop_
_publ_author_name
'Huang, Yong-Qing'
'Shen, Zhong-Liang'
'Zhou, Xia-Ying'
'Okamura, Taka-aki'
'Su, Zhi'
'Fan, Jian'
'Sun, Wei-Yin'
'Yu, Jin-Quan'
'Ueyama, Norikazu'

_publ_section_title
;
 Metal--organic frameworks with oxazoline-containing tripodal ligand:
 structure changes via reaction medium and metal-to-ligand ratio
;
_journal_issue 12
_journal_name_full CrystEngComm
_journal_page_first 4328
_journal_paper_doi 10.1039/c002874f
_journal_volume 12
_journal_year 2010
_chemical_formula_sum 'C36 H39 Cl3 Cu3 N9 O18'
_chemical_formula_weight 1182.73
_chemical_name_systematic
;
[Cu3(OX1)2(MeCN)3](ClO4)3
;
_space_group_IT_number 161
_symmetry_cell_setting trigonal
_symmetry_space_group_name_Hall 'R 3 -2"c'
_symmetry_space_group_name_H-M 'R 3 c :H'
_atom_sites_solution_hydrogens geom
_atom_sites_solution_primary direct
_atom_sites_solution_secondary difmap
_audit_creation_method SHELXL-97
_cell_angle_alpha 90.00
_cell_angle_beta 90.00
_cell_angle_gamma 120.00
_cell_formula_units_Z 6
_cell_length_a 23.752(2)
_cell_length_b 23.752
_cell_length_c 14.2281(12)
_cell_measurement_reflns_used 1771
_cell_measurement_temperature 293(2)
_cell_measurement_theta_max 19.39
_cell_measurement_theta_min 2.97
_cell_volume 6951.5(8)
_computing_cell_refinement 'SAINT (Bruker, 2001)'
_computing_data_collection 'SMART (Bruker, 2001)'
_computing_data_reduction 'SAINT (Bruker, 2001)'
_computing_structure_refinement 'SHELXL-97 (Sheldrick, 1997)'
_computing_structure_solution 'SHELXS-97 (Sheldrick, 1990)'
_diffrn_ambient_temperature 293(2)
_diffrn_measured_fraction_theta_full 0.990
_diffrn_measured_fraction_theta_max 0.990
_diffrn_measurement_device_type 'Bruker Smart Apex CCD'
_diffrn_measurement_method 'phi and omega scans'
_diffrn_radiation_monochromator graphite
_diffrn_radiation_source 'fine-focus sealed tube'
_diffrn_radiation_type MoK\a
_diffrn_radiation_wavelength 0.71073
_diffrn_reflns_av_R_equivalents 0.0980
_diffrn_reflns_av_sigmaI/netI 0.1231
_diffrn_reflns_limit_h_max 30
_diffrn_reflns_limit_h_min -30
_diffrn_reflns_limit_k_max 30
_diffrn_reflns_limit_k_min -30
_diffrn_reflns_limit_l_max 18
_diffrn_reflns_limit_l_min -10
_diffrn_reflns_number 12129
_diffrn_reflns_theta_full 27.50
_diffrn_reflns_theta_max 27.50
_diffrn_reflns_theta_min 1.71
_exptl_absorpt_coefficient_mu 1.620
_exptl_absorpt_correction_T_max 0.9090
_exptl_absorpt_correction_T_min 0.5855
_exptl_absorpt_correction_type multi-scan
_exptl_absorpt_process_details 'SADABS(Bruker, 2001)'
_exptl_crystal_colour yellow
_exptl_crystal_density_diffrn 1.695
_exptl_crystal_density_method 'not measured'
_exptl_crystal_description needle
_exptl_crystal_F_000 3600
_exptl_crystal_size_max 0.37
_exptl_crystal_size_mid 0.06
_exptl_crystal_size_min 0.06
_refine_diff_density_max 0.534
_refine_diff_density_min -0.324
_refine_diff_density_rms 0.070
_refine_ls_abs_structure_details 'Flack H D (1983), Acta Cryst. A39, 876-881'
_refine_ls_abs_structure_Flack 0.01(2)
_refine_ls_extinction_method none
_refine_ls_goodness_of_fit_ref 0.891
_refine_ls_hydrogen_treatment constr
_refine_ls_matrix_type full
_refine_ls_number_parameters 209
_refine_ls_number_reflns 2856
_refine_ls_number_restraints 1
_refine_ls_restrained_S_all 0.891
_refine_ls_R_factor_all 0.1065
_refine_ls_R_factor_gt 0.0551
_refine_ls_shift/su_max 0.001
_refine_ls_shift/su_mean 0.000
_refine_ls_structure_factor_coef Fsqd
_refine_ls_weighting_details 'calc w=1/[\s^2^(Fo^2^)+(0.0039P)^2^+0.0000P] where P=(Fo^2^+2Fc^2^)/3'
_refine_ls_weighting_scheme calc
_refine_ls_wR_factor_gt 0.0880
_refine_ls_wR_factor_ref 0.1034
_reflns_number_gt 1628
_reflns_number_total 2856
_reflns_threshold_expression >2sigma(I)
_cod_data_source_file c002874f.txt
_cod_data_source_block 2
_cod_original_cell_volume 6951.3(8)
_cod_original_sg_symbol_H-M 'R 3 c'
_cod_database_code 7212651

loop_
_symmetry_equiv_pos_as_xyz
'x, y, z'
'-y, x-y, z'
'-x+y, -x, z'
'-y, -x, z+1/2'
'-x+y, y, z+1/2'
'x, x-y, z+1/2'
'x+2/3, y+1/3, z+1/3'
'-y+2/3, x-y+1/3, z+1/3'
'-x+y+2/3, -x+1/3, z+1/3'
'-y+2/3, -x+1/3, z+5/6'
'-x+y+2/3, y+1/3, z+5/6'
'x+2/3, x-y+1/3, z+5/6'
'x+1/3, y+2/3, z+2/3'
'-y+1/3, x-y+2/3, z+2/3'
'-x+y+1/3, -x+2/3, z+2/3'
'-y+1/3, -x+2/3, z+7/6'
'-x+y+1/3, y+2/3, z+7/6'
'x+1/3, x-y+2/3, z+7/6'

loop_
_atom_site_label
_atom_site_type_symbol
_atom_site_fract_x
_atom_site_fract_y
_atom_site_fract_z
_atom_site_U_iso_or_equiv
_atom_site_adp_type
_atom_site_occupancy
_atom_site_symmetry_multiplicity
_atom_site_calc_flag
_atom_site_refinement_flags
Cu1 Cu 0.51958(4) 0.15322(4) 0.99726(7) 0.0563(3) Uani 1 1 d .
Cl1 Cl 0.54618(12) 0.04249(12) 1.16768(17) 0.0691(6) Uani 1 1 d .
C1 C 0.7152(3) 0.3180(3) 0.8762(4) 0.0396(16) Uani 1 1 d .
H1A H 0.7481 0.3075 0.8761 0.048 Uiso 1 1 calc R
C2 C 0.6510(3) 0.2688(3) 0.8763(5) 0.0397(17) Uani 1 1 d .
C3 C 0.6354(4) 0.2008(4) 0.8803(5) 0.0480(19) Uani 1 1 d .
C4 C 0.6512(5) 0.1184(4) 0.8430(8) 0.088(3) Uani 1 1 d .
H4A H 0.6842 0.1109 0.8707 0.106 Uiso 1 1 calc R
H4B H 0.6380 0.0960 0.7831 0.106 Uiso 1 1 calc R
C5 C 0.5934(4) 0.0956(4) 0.9082(6) 0.064(2) Uani 1 1 d .
H5A H 0.5541 0.0617 0.8790 0.076 Uiso 1 1 calc R
H5B H 0.6006 0.0794 0.9668 0.076 Uiso 1 1 calc R
C6 C 0.6379(3) 0.2672(3) 1.1260(4) 0.0366(15) Uani 1 1 d .
H6A H 0.6185 0.2221 1.1281 0.044 Uiso 1 1 calc R
C7 C 0.5995(3) 0.2949(3) 1.1245(4) 0.0351(15) Uani 1 1 d .
C8 C 0.5286(4) 0.2553(3) 1.1220(6) 0.048(2) Uani 1 1 d .
C9 C 0.4289(4) 0.2391(4) 1.1460(9) 0.107(4) Uani 1 1 d .
H9A H 0.4113 0.2602 1.1073 0.128 Uiso 1 1 calc R
H9B H 0.4049 0.2257 1.2046 0.128 Uiso 1 1 calc R
C10 C 0.4256(4) 0.1817(4) 1.0953(8) 0.077(3) Uani 1 1 d .
H10A H 0.4033 0.1425 1.1331 0.093 Uiso 1 1 calc R
H10B H 0.4033 0.1743 1.0356 0.093 Uiso 1 1 calc R
C11 C 0.3950(4) 0.0585(4) 0.8816(7) 0.061(2) Uani 1 1 d .
C12 C 0.3440(4) 0.0254(5) 0.8138(8) 0.073(3) Uani 1 1 d .
H12A H 0.3196 -0.0200 0.8290 0.110 Uiso 1 1 calc R
H12B H 0.3626 0.0307 0.7523 0.110 Uiso 1 1 calc R
H12C H 0.3157 0.0434 0.8147 0.110 Uiso 1 1 calc R
O1 O 0.6752(3) 0.1872(3) 0.8312(4) 0.0677(15) Uani 1 1 d .
O2 O 0.4970(3) 0.2816(3) 1.1628(5) 0.076(2) Uani 1 1 d .
O3 O 0.5093(5) -0.0042(4) 1.2269(7) 0.148(4) Uani 1 1 d .
O4 O 0.5090(4) 0.0540(4) 1.1057(8) 0.150(3) Uani 1 1 d .
O5 O 0.5812(5) 0.0996(5) 1.2129(7) 0.173(4) Uani 1 1 d .
O6 O 0.5885(4) 0.0277(4) 1.1211(5) 0.133(3) Uani 1 1 d .
N1 N 0.5889(3) 0.1552(3) 0.9241(4) 0.0481(15) Uani 1 1 d .
N2 N 0.4948(3) 0.2008(3) 1.0812(5) 0.0468(15) Uani 1 1 d .
N3 N 0.4334(3) 0.0845(4) 0.9360(6) 0.081(2) Uani 1 1 d .

loop_
_atom_site_aniso_label
_atom_site_aniso_U_11
_atom_site_aniso_U_22
_atom_site_aniso_U_33
_atom_site_aniso_U_23
_atom_site_aniso_U_13
_atom_site_aniso_U_12
Cu1 0.0501(6) 0.0579(6) 0.0551(6) -0.0034(5) 0.0029(5) 0.0227(5)
Cl1 0.0735(15) 0.0708(16) 0.0570(14) 0.0049(12) 0.0064(13) 0.0314(14)
C1 0.054(5) 0.056(5) 0.015(4) -0.004(3) -0.007(3) 0.033(4)
C2 0.054(5) 0.052(5) 0.018(4) -0.005(3) 0.001(3) 0.031(4)
C3 0.053(5) 0.056(5) 0.041(5) -0.008(4) -0.015(4) 0.032(4)
C4 0.082(7) 0.064(6) 0.132(10) -0.009(6) 0.028(6) 0.046(6)
C5 0.086(6) 0.046(5) 0.058(6) 0.002(4) 0.001(5) 0.032(5)
C6 0.042(4) 0.029(4) 0.029(4) -0.001(3) -0.001(3) 0.011(3)
C7 0.038(4) 0.046(4) 0.017(4) -0.006(3) -0.004(3) 0.018(4)
C8 0.059(5) 0.047(5) 0.050(5) 0.017(4) 0.020(4) 0.035(4)
C9 0.043(6) 0.062(6) 0.202(13) -0.015(7) 0.015(7) 0.017(5)
C10 0.035(5) 0.061(6) 0.123(9) -0.010(5) 0.006(5) 0.014(4)
C11 0.058(6) 0.061(5) 0.060(6) 0.002(5) 0.004(5) 0.026(5)
C12 0.052(5) 0.080(6) 0.080(8) -0.024(6) -0.007(5) 0.027(5)
O1 0.073(4) 0.069(4) 0.077(4) 0.008(3) 0.022(3) 0.047(3)
O2 0.055(4) 0.055(4) 0.129(7) -0.003(3) 0.024(3) 0.035(3)
O3 0.188(8) 0.085(5) 0.157(9) 0.056(6) 0.076(7) 0.058(5)
O4 0.121(7) 0.194(9) 0.164(9) 0.042(7) -0.003(6) 0.101(7)
O5 0.169(9) 0.106(7) 0.161(10) -0.028(7) 0.024(7) 0.008(6)
O6 0.185(8) 0.207(8) 0.083(6) 0.036(6) 0.040(5) 0.155(7)
N1 0.051(4) 0.042(4) 0.041(4) 0.000(3) -0.006(3) 0.016(3)
N2 0.039(3) 0.034(3) 0.062(4) 0.002(3) 0.001(3) 0.014(3)
N3 0.052(4) 0.096(6) 0.083(7) -0.025(5) -0.019(4) 0.028(4)

loop_
_atom_type_symbol
_atom_type_description
_atom_type_scat_dispersion_real
_atom_type_scat_dispersion_imag
_atom_type_scat_source
C C 0.0033 0.0016 'International Tables Vol C Tables 4.2.6.8 and 6.1.1.4'
H H 0.0000 0.0000 'International Tables Vol C Tables 4.2.6.8 and 6.1.1.4'
N N 0.0061 0.0033 'International Tables Vol C Tables 4.2.6.8 and 6.1.1.4'
O O 0.0106 0.0060 'International Tables Vol C Tables 4.2.6.8 and 6.1.1.4'
Cl Cl 0.1484 0.1585 'International Tables Vol C Tables 4.2.6.8 and 6.1.1.4'
Cu Cu 0.3201 1.2651 'International Tables Vol C Tables 4.2.6.8 and 6.1.1.4'

loop_
_geom_angle_atom_site_label_1
_geom_angle_atom_site_label_2
_geom_angle_atom_site_label_3
_geom_angle
_geom_angle_site_symmetry_1
_geom_angle_site_symmetry_3
N2 Cu1 N1 145.8(2) . .
N2 Cu1 N3 104.6(3) . .
N1 Cu1 N3 106.7(3) . .
O3 Cl1 O5 111.0(7) . .
O3 Cl1 O4 110.9(6) . .
O5 Cl1 O4 104.0(7) . .
O3 Cl1 O6 110.7(5) . .
O5 Cl1 O6 108.8(6) . .
O4 Cl1 O6 111.3(6) . .
C2 C1 C2 121.0(7) 2_655 .
C2 C1 H1A 119.5 2_655 .
C2 C1 H1A 119.5 . .
C1 C2 C1 119.0(7) 3_665 .
C1 C2 C3 121.1(7) 3_665 .
C1 C2 C3 119.8(7) . .
N1 C3 O1 118.2(7) . .
N1 C3 C2 126.7(7) . .
O1 C3 C2 115.1(7) . .
O1 C4 C5 104.5(6) . .
O1 C4 H4A 110.9 . .
C5 C4 H4A 110.9 . .
O1 C4 H4B 110.9 . .
C5 C4 H4B 110.9 . .
H4A C4 H4B 108.9 . .
N1 C5 C4 103.6(6) . .
N1 C5 H5A 111.0 . .
C4 C5 H5A 111.0 . .
N1 C5 H5B 111.0 . .
C4 C5 H5B 111.0 . .
H5A C5 H5B 109.0 . .
C7 C6 C7 121.5(7) . 2_655
C7 C6 H6A 119.2 . .
C7 C6 H6A 119.2 2_655 .
C6 C7 C6 118.5(7) . 3_665
C6 C7 C8 121.6(6) . .
C6 C7 C8 120.0(6) 3_665 .
N2 C8 O2 117.5(7) . .
N2 C8 C7 127.0(6) . .
O2 C8 C7 115.4(7) . .
O2 C9 C10 104.3(7) . .
O2 C9 H9A 110.9 . .
C10 C9 H9A 110.9 . .
O2 C9 H9B 110.9 . .
C10 C9 H9B 110.9 . .
H9A C9 H9B 108.9 . .
N2 C10 C9 103.8(6) . .
N2 C10 H10A 111.0 . .
C9 C10 H10A 111.0 . .
N2 C10 H10B 111.0 . .
C9 C10 H10B 111.0 . .
H10A C10 H10B 109.0 . .
N3 C11 C12 177.9(10) . .
C11 C12 H12A 109.5 . .
C11 C12 H12B 109.5 . .
H12A C12 H12B 109.5 . .
C11 C12 H12C 109.5 . .
H12A C12 H12C 109.5 . .
H12B C12 H12C 109.5 . .
C3 O1 C4 106.5(6) . .
C8 O2 C9 107.4(7) . .
C3 N1 C5 107.1(6) . .
C3 N1 Cu1 131.2(5) . .
C5 N1 Cu1 121.6(5) . .
C8 N2 C10 106.7(6) . .
C8 N2 Cu1 131.1(5) . .
C10 N2 Cu1 121.4(5) . .
C11 N3 Cu1 160.2(8) . .

loop_
_geom_bond_atom_site_label_1
_geom_bond_atom_site_label_2
_geom_bond_distance
_geom_bond_site_symmetry_2
Cu1 N2 1.927(6) .
Cu1 N1 1.929(6) .
Cu1 N3 2.068(8) .
Cl1 O3 1.317(8) .
Cl1 O5 1.349(9) .
Cl1 O4 1.369(8) .
Cl1 O6 1.388(7) .
C1 C2 1.377(8) 2_655
C1 C2 1.381(8) .
C1 H1A 0.9300 .
C2 C1 1.377(8) 3_665
C2 C3 1.465(9) .
C3 N1 1.258(9) .
C3 O1 1.339(9) .
C4 O1 1.446(9) .
C4 C5 1.515(12) .
C4 H4A 0.9700 .
C4 H4B 0.9700 .
C5 N1 1.488(9) .
C5 H5A 0.9700 .
C5 H5B 0.9700 .
C6 C7 1.365(8) .
C6 C7 1.386(8) 2_655
C6 H6A 0.9300 .
C7 C6 1.386(8) 3_665
C7 C8 1.463(9) .
C8 N2 1.273(9) .
C8 O2 1.325(8) .
C9 O2 1.436(9) .
C9 C10 1.509(12) .
C9 H9A 0.9700 .
C9 H9B 0.9700 .
C10 N2 1.484(9) .
C10 H10A 0.9700 .
C10 H10B 0.9700 .
C11 N3 1.118(9) .
C11 C12 1.436(12) .
C12 H12A 0.9600 .
C12 H12B 0.9600 .
C12 H12C 0.9600 .
